data_2013718
loop_
_publ_author_name
'Masui, Dai'
'Ohnuki, Masatoshi'
'Yamaguchi, Motowo'
'Yamagishi, Takamichi'

_publ_section_title
;{Bis[(<i>S</i>)-2-(4-<i>tert</i>-butyl-4,5-dihydrooxazol-2-yl)phenyl]phenylphoshine-\k^2^<i>N</i>,<i>P</i>}(1,3-dimethyl-\p-allyl-\k^3^<i>C</i>)palladium(II)
 hexafluorophosphate and
 (<i>S</i>)~P~-{bis[(<i>S</i>)-2-(4-<i>tert</i>-butyl-4,5-dihydrooxazol-2-yl)phenyl]phenylphosphine-\k^2^<i>N</i>,<i>P</i>}dichloropalladium(II)
;
_journal_issue 11
_journal_name_full 'Acta Crystallographica Section C'
_journal_page_first m487
_journal_page_last m490
_journal_paper_doi 10.1107/S010827010302170X
_journal_volume 59
_journal_year 2003
_chemical_formula_iupac '[Pd (C32 H37 N2 O2 P) (C5 H9)] P F6'
_chemical_formula_moiety 'C37 H46 N2 O2 P Pd 1+, P F6 1-'
_chemical_formula_sum 'C37 H46 F6 N2 O2 P2 Pd'
_chemical_formula_weight 833.10
_space_group_IT_number 4
_symmetry_cell_setting monoclinic
_symmetry_space_group_name_Hall 'P 2yb'
_symmetry_space_group_name_H-M 'P 1 21 1'
_atom_sites_solution_hydrogens geom
_atom_sites_solution_primary direct
_atom_sites_solution_secondary difmap
_cell_angle_alpha 90.00
_cell_angle_beta 96.345(2)
_cell_angle_gamma 90.00
_cell_formula_units_Z 2
_cell_length_a 10.3152(13)
_cell_length_b 13.5764(17)
_cell_length_c 13.8415(18)
_cell_measurement_reflns_used 972
_cell_measurement_temperature 293(2)
_cell_measurement_theta_max 27.75
_cell_measurement_theta_min 1.99
_cell_volume 1926.5(4)
_computing_cell_refinement 'SAINT (Bruker, 1997)'
_computing_data_collection 'SMART (Bruker, 1997)'
_computing_data_reduction SAINT
_computing_molecular_graphics 'ORTEP-3 (Farrugia, 1997)'
_computing_publication_material 'SHELXTL (Bruker, 1997) and PLATON (Spek, 2003)'
_computing_structure_refinement 'SHELXL97 (Sheldrick, 1997)'
_computing_structure_solution 'SHELXS97 (Sheldrick, 1997)'
_diffrn_ambient_temperature 293(2)
_diffrn_detector_area_resol_mean 66
_diffrn_measured_fraction_theta_full 0.961
_diffrn_measured_fraction_theta_max 0.961
_diffrn_measurement_device_type 'Bruker SMART APEX CCD diffractometer'
_diffrn_measurement_method '\w scans'
_diffrn_radiation_monochromator graphite
_diffrn_radiation_source 'fine-focus sealed tube'
_diffrn_radiation_type MoK\a
_diffrn_radiation_wavelength 0.71073
_diffrn_reflns_av_R_equivalents 0.0137
_diffrn_reflns_av_sigmaI/netI 0.0272
_diffrn_reflns_limit_h_max 10
_diffrn_reflns_limit_h_min -13
_diffrn_reflns_limit_k_max 17
_diffrn_reflns_limit_k_min -17
_diffrn_reflns_limit_l_max 14
_diffrn_reflns_limit_l_min -17
_diffrn_reflns_number 12103
_diffrn_reflns_theta_full 27.75
_diffrn_reflns_theta_max 27.75
_diffrn_reflns_theta_min 1.99
_diffrn_standards_decay_% -0.12
_diffrn_standards_interval_time 63
_diffrn_standards_number 291
_exptl_absorpt_coefficient_mu 0.628
_exptl_absorpt_correction_T_max 0.633490
_exptl_absorpt_correction_T_min 0.536008
_exptl_absorpt_correction_type multi-scan
_exptl_absorpt_process_details '(SADABS; Sheldrick, 1996)'
_exptl_crystal_colour 'pale yellow'
_exptl_crystal_density_diffrn 1.436
_exptl_crystal_density_method 'not measured'
_exptl_crystal_description block
_exptl_crystal_F_000 856
_exptl_crystal_size_max 0.8
_exptl_crystal_size_mid 0.4
_exptl_crystal_size_min 0.4
_refine_diff_density_max 0.575
_refine_diff_density_min -0.275
_refine_ls_abs_structure_details 'Flack (1983), 3757 Friedel pairs'
_refine_ls_abs_structure_Flack 0.001(17)
_refine_ls_extinction_method none
_refine_ls_goodness_of_fit_ref 1.004
_refine_ls_hydrogen_treatment constr
_refine_ls_matrix_type full
_refine_ls_number_parameters 459
_refine_ls_number_reflns 8317
_refine_ls_number_restraints 1
_refine_ls_restrained_S_all 1.004
_refine_ls_R_factor_all 0.0316
_refine_ls_R_factor_gt 0.0296
_refine_ls_shift/su_max 0.001
_refine_ls_shift/su_mean 0.000
_refine_ls_structure_factor_coef Fsqd
_refine_ls_weighting_details 'calc w=1/[\s^2^(Fo^2^)+(0.0492P)^2^] where P=(Fo^2^+2Fc^2^)/3'
_refine_ls_weighting_scheme calc
_refine_ls_wR_factor_gt 0.0735
_refine_ls_wR_factor_ref 0.0743
_reflns_number_gt 7836
_reflns_number_total 8317
_reflns_threshold_expression I>2\s(I)
_cod_data_source_file tr1065.cif
_cod_data_source_block I
_cod_original_sg_symbol_H-M 'P 21'
_cod_database_code 2013718
_cod_database_fobs_code 2013718

loop_
_symmetry_equiv_pos_as_xyz
'x, y, z'
'-x, y+1/2, -z'

loop_
_atom_site_label
_atom_site_fract_x
_atom_site_fract_y
_atom_site_fract_z
_atom_site_U_iso_or_equiv
_atom_site_adp_type
_atom_site_calc_flag
_atom_site_refinement_flags
_atom_site_occupancy
_atom_site_disorder_assembly
_atom_site_disorder_group
_atom_site_type_symbol
Pd1 0.921373(16) 0.473424(15) 0.821573(11) 0.03385(6) Uani d . 1 . . Pd
P1 0.97012(6) 0.40147(5) 0.68067(5) 0.03107(13) Uani d . 1 . . P
N1 0.8113(2) 0.57856(16) 0.73314(16) 0.0368(5) Uani d . 1 . . N
N2 0.7852(3) 0.2731(2) 0.7696(2) 0.0429(6) Uani d . 1 . . N
O1 0.6706(2) 0.64276(17) 0.61573(17) 0.0592(6) Uani d . 1 . . O
O2 0.8575(3) 0.1391(2) 0.8539(2) 0.0700(8) Uani d . 1 . . O
C1 0.8266(2) 0.4037(2) 0.58980(18) 0.0335(5) Uani d . 1 . . C
C2 0.8104(3) 0.3296(2) 0.5204(2) 0.0445(6) Uani d . 1 . . C
H2A 0.8697 0.2778 0.5231 0.053 Uiso calc R 1 . . H
C3 0.7071(4) 0.3313(2) 0.4468(2) 0.0535(8) Uani d . 1 . . C
H3A 0.6986 0.2815 0.4004 0.064 Uiso calc R 1 . . H
C4 0.6186(3) 0.4059(3) 0.4427(2) 0.0532(8) Uani d . 1 . . C
H4A 0.5496 0.4074 0.3934 0.064 Uiso calc R 1 . . H
C5 0.6315(2) 0.4786(3) 0.51117(19) 0.0456(6) Uani d . 1 . . C
H5A 0.5691 0.5283 0.5087 0.055 Uiso calc R 1 . . H
C6 0.7359(2) 0.4805(3) 0.58514(16) 0.0347(5) Uani d . 1 . . C
C7 0.7436(3) 0.5665(2) 0.6504(2) 0.0387(6) Uani d . 1 . . C
C8 0.6779(4) 0.7150(3) 0.6931(3) 0.0721(11) Uani d . 1 . . C
H8A 0.5992 0.7139 0.7257 0.086 Uiso calc R 1 . . H
H8B 0.6897 0.7807 0.6680 0.086 Uiso calc R 1 . . H
C9 0.7952(4) 0.6841(2) 0.7619(3) 0.0482(9) Uani d . 1 . . C
H9A 0.7718 0.6861 0.8286 0.058 Uiso calc R 1 . . H
C10 0.9202(5) 0.7451(2) 0.7569(3) 0.0603(10) Uani d . 1 . . C
C11 1.0309(4) 0.7077(3) 0.8293(4) 0.0787(12) Uani d . 1 . . C
H11A 1.0517 0.6412 0.8134 0.118 Uiso calc R 1 . . H
H11B 1.0046 0.7097 0.8937 0.118 Uiso calc R 1 . . H
H11C 1.1063 0.7486 0.8266 0.118 Uiso calc R 1 . . H
C12 0.9623(6) 0.7449(3) 0.6533(3) 0.0891(15) Uani d . 1 . . C
H12A 1.0353 0.7883 0.6508 0.134 Uiso calc R 1 . . H
H12B 0.8911 0.7668 0.6079 0.134 Uiso calc R 1 . . H
H12C 0.9868 0.6793 0.6366 0.134 Uiso calc R 1 . . H
C13 0.8870(6) 0.8527(3) 0.7854(4) 0.0911(15) Uani d . 1 . . C
H13A 0.8501 0.8522 0.8461 0.137 Uiso calc R 1 . . H
H13B 0.8254 0.8805 0.7358 0.137 Uiso calc R 1 . . H
H13C 0.9652 0.8916 0.7919 0.137 Uiso calc R 1 . . H
C14 1.0319(3) 0.2750(2) 0.67755(19) 0.0350(5) Uani d . 1 . . C
C15 1.1345(3) 0.2545(2) 0.6220(2) 0.0421(6) Uani d . 1 . . C
H15A 1.1661 0.3044 0.5849 0.051 Uiso calc R 1 . . H
C16 1.1899(3) 0.1614(3) 0.6212(3) 0.0519(8) Uani d . 1 . . C
H16A 1.2546 0.1484 0.5811 0.062 Uiso calc R 1 . . H
C17 1.1495(3) 0.0887(2) 0.6791(3) 0.0576(9) Uani d . 1 . . C
H17A 1.1896 0.0273 0.6810 0.069 Uiso calc R 1 . . H
C18 1.0492(3) 0.1065(2) 0.7348(3) 0.0527(8) Uani d . 1 . . C
H18A 1.0224 0.0568 0.7743 0.063 Uiso calc R 1 . . H
C19 0.9869(3) 0.1989(2) 0.7327(2) 0.0381(6) Uani d . 1 . . C
C20 0.8716(3) 0.2090(2) 0.7844(2) 0.0431(7) Uani d . 1 . . C
C21 0.7362(4) 0.1635(4) 0.8922(4) 0.0812(13) Uani d . 1 . . C
H21A 0.7519 0.1804 0.9606 0.097 Uiso calc R 1 . . H
H21B 0.6759 0.1085 0.8847 0.097 Uiso calc R 1 . . H
C22 0.6823(3) 0.2512(3) 0.8328(2) 0.0472(7) Uani d . 1 . . C
H22A 0.6759 0.3070 0.8769 0.057 Uiso calc R 1 . . H
C23 0.5493(3) 0.2365(3) 0.7739(2) 0.0527(8) Uani d . 1 . . C
C24 0.5082(5) 0.3299(5) 0.7211(5) 0.1038(19) Uani d . 1 . . C
H24A 0.5072 0.3829 0.7670 0.156 Uiso calc R 1 . . H
H24B 0.4226 0.3217 0.6872 0.156 Uiso calc R 1 . . H
H24C 0.5688 0.3450 0.6753 0.156 Uiso calc R 1 . . H
C25 0.4477(4) 0.2099(4) 0.8415(3) 0.0696(11) Uani d . 1 . . C
H25A 0.4439 0.2609 0.8891 0.104 Uiso calc R 1 . . H
H25B 0.4712 0.1488 0.8736 0.104 Uiso calc R 1 . . H
H25C 0.3639 0.2032 0.8043 0.104 Uiso calc R 1 . . H
C26 0.5597(5) 0.1534(5) 0.6989(4) 0.0978(18) Uani d . 1 . . C
H26A 0.4744 0.1383 0.6674 0.147 Uiso calc R 1 . . H
H26B 0.5964 0.0957 0.7315 0.147 Uiso calc R 1 . . H
H26C 0.6147 0.1745 0.6513 0.147 Uiso calc R 1 . . H
C27 1.0906(2) 0.4714(3) 0.62126(17) 0.0370(4) Uani d . 1 . . C
C28 1.0786(3) 0.4918(3) 0.5229(2) 0.0510(8) Uani d . 1 . . C
H28A 1.0049 0.4710 0.4833 0.061 Uiso calc R 1 . . H
C29 1.1767(4) 0.5433(3) 0.4825(3) 0.0653(10) Uani d . 1 . . C
H29A 1.1681 0.5572 0.4163 0.078 Uiso calc R 1 . . H
C30 1.2860(4) 0.5736(3) 0.5409(3) 0.0654(10) Uani d . 1 . . C
H30A 1.3515 0.6077 0.5141 0.079 Uiso calc R 1 . . H
C31 1.2986(3) 0.5536(3) 0.6386(3) 0.0629(9) Uani d . 1 . . C
H31A 1.3732 0.5735 0.6776 0.075 Uiso calc R 1 . . H
C32 1.2002(3) 0.5035(2) 0.6795(2) 0.0487(7) Uani d . 1 . . C
H32A 1.2082 0.4917 0.7461 0.058 Uiso calc R 1 . . H
C33 0.7968(5) 0.5826(4) 1.0092(3) 0.0837(13) Uani d . 1 . . C
H33A 0.7695 0.5668 1.0715 0.126 Uiso calc R 1 . . H
H33B 0.7220 0.5995 0.9648 0.126 Uiso calc R 1 . . H
H33C 0.8560 0.6374 1.0159 0.126 Uiso calc R 1 . . H
C34 0.8612(4) 0.4988(3) 0.9726(2) 0.0718(13) Uani d . 1 . . C
H34A 0.8027 0.4562 0.9379 0.086 Uiso calc R 1 . . H
C35 0.9811(4) 0.4675(4) 0.9757(2) 0.0631(9) Uani d . 1 . . C
H35A 1.0432 0.5047 1.0136 0.076 Uiso calc R 1 . . H
C36 1.0282(4) 0.3867(3) 0.9302(2) 0.0562(8) Uani d . 1 . . C
H36A 0.9668 0.3437 0.8992 0.067 Uiso calc R 1 . . H
C37 1.1665(5) 0.3621(4) 0.9263(3) 0.0862(14) Uani d . 1 . . C
H37A 1.2161 0.4216 0.9235 0.129 Uiso calc R 1 . . H
H37B 1.1751 0.3231 0.8694 0.129 Uiso calc R 1 . . H
H37C 1.1984 0.3254 0.9833 0.129 Uiso calc R 1 . . H
P2 0.44253(11) 0.85731(8) 0.86591(7) 0.0659(3) Uani d . 1 . . P
F1 0.5563(3) 0.7860(3) 0.9042(2) 0.1181(11) Uani d . 1 . . F
F2 0.3303(5) 0.9273(4) 0.8246(3) 0.170(2) Uani d . 1 . . F
F3 0.3517(4) 0.8114(4) 0.9332(3) 0.1529(17) Uani d . 1 . . F
F4 0.3977(3) 0.7813(3) 0.7833(2) 0.1081(10) Uani d . 1 . . F
F5 0.5362(5) 0.9007(4) 0.7938(3) 0.1480(15) Uani d . 1 . . F
F6 0.4866(5) 0.9317(3) 0.9484(3) 0.1677(19) Uani d . 1 . . F

loop_
_atom_site_aniso_label
_atom_site_aniso_U_11
_atom_site_aniso_U_22
_atom_site_aniso_U_33
_atom_site_aniso_U_12
_atom_site_aniso_U_13
_atom_site_aniso_U_23
Pd1 0.03943(9) 0.03493(9) 0.02702(8) 0.00098(10) 0.00289(6) -0.00121(10)
P1 0.0323(3) 0.0318(3) 0.0289(3) 0.0022(2) 0.0027(2) -0.0004(2)
N1 0.0430(12) 0.0323(11) 0.0354(12) 0.0025(9) 0.0054(9) -0.0017(9)
N2 0.0381(14) 0.0435(15) 0.0474(16) -0.0035(11) 0.0059(11) 0.0058(12)
O1 0.0712(15) 0.0504(13) 0.0520(13) 0.0285(11) -0.0107(11) -0.0069(10)
O2 0.0646(15) 0.0747(18) 0.0732(17) 0.0079(13) 0.0186(13) 0.0375(14)
C1 0.0346(12) 0.0367(12) 0.0288(12) -0.0008(10) 0.0012(9) 0.0008(10)
C2 0.0501(17) 0.0423(15) 0.0395(15) 0.0031(13) -0.0021(12) -0.0048(12)
C3 0.068(2) 0.0479(17) 0.0419(17) -0.0042(15) -0.0073(14) -0.0114(14)
C4 0.0524(17) 0.0592(19) 0.0438(16) -0.0037(15) -0.0130(13) 0.0019(15)
C5 0.0366(11) 0.0532(15) 0.0452(13) 0.0026(17) -0.0037(9) 0.0041(19)
C6 0.0356(11) 0.0368(13) 0.0319(10) 0.0022(14) 0.0047(8) 0.0051(14)
C7 0.0403(14) 0.0373(14) 0.0391(14) 0.0083(11) 0.0075(11) 0.0009(11)
C8 0.096(3) 0.0522(19) 0.065(2) 0.033(2) -0.002(2) -0.0139(17)
C9 0.068(2) 0.0373(18) 0.0409(18) 0.0085(15) 0.0122(16) -0.0059(14)
C10 0.099(3) 0.0358(16) 0.048(2) -0.0079(18) 0.020(2) -0.0032(14)
C11 0.080(3) 0.067(2) 0.089(3) -0.028(2) 0.007(2) -0.007(2)
C12 0.137(4) 0.070(3) 0.068(3) -0.025(3) 0.046(3) 0.001(2)
C13 0.155(5) 0.0394(19) 0.080(3) -0.009(2) 0.017(3) -0.013(2)
C14 0.0350(13) 0.0338(13) 0.0349(13) 0.0048(10) -0.0018(10) -0.0032(10)
C15 0.0392(14) 0.0443(15) 0.0429(15) 0.0033(12) 0.0051(11) -0.0068(12)
C16 0.0465(16) 0.0522(17) 0.0560(19) 0.0137(14) 0.0006(14) -0.0150(15)
C17 0.0528(19) 0.0403(16) 0.076(2) 0.0155(14) -0.0074(16) -0.0136(16)
C18 0.0562(18) 0.0332(14) 0.066(2) 0.0032(13) -0.0063(15) 0.0020(14)
C19 0.0387(14) 0.0349(13) 0.0391(15) 0.0003(11) -0.0031(11) 0.0007(11)
C20 0.0452(16) 0.0409(16) 0.0418(16) -0.0083(13) -0.0021(13) 0.0063(13)
C21 0.056(2) 0.108(3) 0.081(3) 0.001(2) 0.016(2) 0.047(3)
C22 0.0439(16) 0.0573(18) 0.0416(16) -0.0083(13) 0.0095(12) -0.0008(13)
C23 0.0429(16) 0.070(2) 0.0467(17) -0.0061(15) 0.0099(13) -0.0011(15)
C24 0.058(3) 0.118(4) 0.136(5) 0.012(3) 0.015(3) 0.055(4)
C25 0.0475(19) 0.092(3) 0.071(3) -0.0161(19) 0.0179(17) -0.008(2)
C26 0.072(3) 0.133(5) 0.089(3) -0.020(3) 0.011(2) -0.053(3)
C27 0.0368(11) 0.0331(10) 0.0419(12) 0.0031(16) 0.0084(9) 0.0003(17)
C28 0.0496(15) 0.059(2) 0.0450(15) 0.0027(14) 0.0080(12) 0.0126(14)
C29 0.068(2) 0.076(2) 0.055(2) 0.0091(19) 0.0222(17) 0.0258(19)
C30 0.055(2) 0.058(2) 0.087(3) 0.0011(16) 0.0249(19) 0.025(2)
C31 0.0446(17) 0.064(2) 0.080(3) -0.0127(16) 0.0053(16) 0.0085(19)
C32 0.0435(15) 0.0546(19) 0.0480(16) -0.0047(12) 0.0051(12) 0.0083(12)
C33 0.106(3) 0.090(3) 0.062(2) 0.022(3) 0.036(2) 0.001(2)
C34 0.091(3) 0.095(4) 0.0286(14) 0.018(2) 0.0065(15) -0.0029(16)
C35 0.084(2) 0.072(2) 0.0308(12) 0.036(2) -0.0021(13) 0.005(2)
C36 0.070(2) 0.0575(19) 0.0378(16) 0.0049(16) -0.0094(14) 0.0055(14)
C37 0.081(3) 0.108(4) 0.065(3) 0.031(3) -0.012(2) 0.006(2)
P2 0.0817(7) 0.0694(6) 0.0465(5) 0.0103(5) 0.0066(4) -0.0005(4)
F1 0.117(2) 0.135(3) 0.095(2) 0.045(2) -0.0220(17) -0.008(2)
F2 0.209(4) 0.173(4) 0.121(3) 0.126(4) -0.011(3) 0.003(3)
F3 0.150(3) 0.224(5) 0.093(2) -0.021(3) 0.051(2) 0.022(3)
F4 0.112(2) 0.129(3) 0.0804(18) 0.003(2) -0.0045(16) -0.0332(19)
F5 0.181(4) 0.146(3) 0.124(3) -0.033(3) 0.050(3) 0.013(3)
F6 0.200(4) 0.156(4) 0.137(3) 0.019(3) -0.024(3) -0.086(3)

loop_
_atom_type_symbol
_atom_type_description
_atom_type_scat_dispersion_real
_atom_type_scat_dispersion_imag
_atom_type_scat_source
C C 0.0033 0.0016 'International Tables Vol C Tables 4.2.6.8 and 6.1.1.4'
H H 0.0000 0.0000 'International Tables Vol C Tables 4.2.6.8 and 6.1.1.4'
N N 0.0061 0.0033 'International Tables Vol C Tables 4.2.6.8 and 6.1.1.4'
O O 0.0106 0.0060 'International Tables Vol C Tables 4.2.6.8 and 6.1.1.4'
P P 0.1023 0.0942 'International Tables Vol C Tables 4.2.6.8 and 6.1.1.4'
Pd Pd -0.9988 1.0072 'International Tables Vol C Tables 4.2.6.8 and 6.1.1.4'
F F 0.0171 0.0103 'International Tables Vol C Tables 4.2.6.8 and 6.1.1.4'

loop_
_geom_angle_atom_site_label_1
_geom_angle_atom_site_label_2
_geom_angle_atom_site_label_3
_geom_angle
_geom_angle_publ_flag
C34 Pd1 P1 163.33(12) y
C35 Pd1 P1 139.69(10) y
C35 Pd1 C34 34.13(13) y
C36 Pd1 C34 66.73(14) y
C36 Pd1 C35 37.64(14) y
C36 Pd1 N1 169.75(11) y
C36 Pd1 P1 102.81(10) y
N1 Pd1 C35 132.15(13) y
N1 Pd1 C34 104.20(12) y
N1 Pd1 P1 87.10(6) y
C27 P1 C14 102.72(14) ?
C27 P1 C1 102.70(11) ?
C14 P1 C1 104.82(12) ?
C27 P1 Pd1 112.69(10) ?
C14 P1 Pd1 122.01(9) ?
C1 P1 Pd1 109.94(8) ?
C7 N1 C9 107.0(2) ?
C7 N1 Pd1 129.15(19) ?
C9 N1 Pd1 123.8(2) ?
C20 N2 C22 108.0(3) ?
C7 O1 C8 106.1(2) ?
C20 O2 C21 105.1(3) ?
C2 C1 C6 118.6(2) ?
C2 C1 P1 119.3(2) ?
C6 C1 P1 122.0(2) ?
C1 C2 C3 121.3(3) ?
C1 C2 H2A 119.4 ?
C3 C2 H2A 119.4 ?
C4 C3 C2 120.0(3) ?
C4 C3 H3A 120.0 ?
C2 C3 H3A 120.0 ?
C3 C4 C5 119.7(3) ?
C3 C4 H4A 120.1 ?
C5 C4 H4A 120.1 ?
C4 C5 C6 121.9(3) ?
C4 C5 H5A 119.0 ?
C6 C5 H5A 119.0 ?
C1 C6 C5 118.4(3) ?
C1 C6 C7 124.9(2) ?
C5 C6 C7 116.6(3) ?
N1 C7 O1 116.8(2) ?
N1 C7 C6 129.4(2) ?
O1 C7 C6 113.8(2) ?
O1 C8 C9 104.5(3) ?
O1 C8 H8A 110.8 ?
C9 C8 H8A 110.8 ?
O1 C8 H8B 110.8 ?
C9 C8 H8B 110.8 ?
H8A C8 H8B 108.9 ?
N1 C9 C8 101.6(3) ?
N1 C9 C10 112.6(3) ?
C8 C9 C10 116.0(3) ?
N1 C9 H9A 108.8 ?
C8 C9 H9A 108.8 ?
C10 C9 H9A 108.8 ?
C11 C10 C9 111.2(3) ?
C11 C10 C12 110.1(4) ?
C9 C10 C12 111.3(3) ?
C11 C10 C13 108.4(4) ?
C9 C10 C13 106.5(4) ?
C12 C10 C13 109.2(3) ?
C10 C11 H11A 109.5 ?
C10 C11 H11B 109.5 ?
H11A C11 H11B 109.5 ?
C10 C11 H11C 109.5 ?
H11A C11 H11C 109.5 ?
H11B C11 H11C 109.5 ?
C10 C12 H12A 109.5 ?
C10 C12 H12B 109.5 ?
H12A C12 H12B 109.5 ?
C10 C12 H12C 109.5 ?
H12A C12 H12C 109.5 ?
H12B C12 H12C 109.5 ?
C10 C13 H13A 109.5 ?
C10 C13 H13B 109.5 ?
H13A C13 H13B 109.5 ?
C10 C13 H13C 109.5 ?
H13A C13 H13C 109.5 ?
H13B C13 H13C 109.5 ?
C19 C14 C15 118.0(3) ?
C19 C14 P1 122.9(2) ?
C15 C14 P1 118.9(2) ?
C16 C15 C14 121.4(3) ?
C16 C15 H15A 119.3 ?
C14 C15 H15A 119.3 ?
C17 C16 C15 120.0(3) ?
C17 C16 H16A 120.0 ?
C15 C16 H16A 120.0 ?
C16 C17 C18 119.9(3) ?
C16 C17 H17A 120.0 ?
C18 C17 H17A 120.0 ?
C17 C18 C19 120.9(3) ?
C17 C18 H18A 119.5 ?
C19 C18 H18A 119.5 ?
C14 C19 C18 119.5(3) ?
C14 C19 C20 122.4(3) ?
C18 C19 C20 118.0(3) ?
N2 C20 O2 118.0(3) ?
N2 C20 C19 126.3(3) ?
O2 C20 C19 115.7(3) ?
O2 C21 C22 105.1(3) ?
O2 C21 H21A 110.7 ?
C22 C21 H21A 110.7 ?
O2 C21 H21B 110.7 ?
C22 C21 H21B 110.7 ?
H21A C21 H21B 108.8 ?
N2 C22 C21 103.6(3) ?
N2 C22 C23 111.8(3) ?
C21 C22 C23 116.1(3) ?
N2 C22 H22A 108.3 ?
C21 C22 H22A 108.3 ?
C23 C22 H22A 108.3 ?
C24 C23 C25 108.9(3) ?
C24 C23 C22 109.7(3) ?
C25 C23 C22 110.0(3) ?
C24 C23 C26 109.0(4) ?
C25 C23 C26 110.1(4) ?
C22 C23 C26 109.2(3) ?
C23 C24 H24A 109.5 ?
C23 C24 H24B 109.5 ?
H24A C24 H24B 109.5 ?
C23 C24 H24C 109.5 ?
H24A C24 H24C 109.5 ?
H24B C24 H24C 109.5 ?
C23 C25 H25A 109.5 ?
C23 C25 H25B 109.5 ?
H25A C25 H25B 109.5 ?
C23 C25 H25C 109.5 ?
H25A C25 H25C 109.5 ?
H25B C25 H25C 109.5 ?
C23 C26 H26A 109.5 ?
C23 C26 H26B 109.5 ?
H26A C26 H26B 109.5 ?
C23 C26 H26C 109.5 ?
H26A C26 H26C 109.5 ?
H26B C26 H26C 109.5 ?
C28 C27 C32 119.3(3) ?
C28 C27 P1 123.7(2) ?
C32 C27 P1 117.0(2) ?
C27 C28 C29 120.3(3) ?
C27 C28 H28A 119.9 ?
C29 C28 H28A 119.9 ?
C30 C29 C28 119.8(3) ?
C30 C29 H29A 120.1 ?
C28 C29 H29A 120.1 ?
C31 C30 C29 120.2(3) ?
C31 C30 H30A 119.9 ?
C29 C30 H30A 119.9 ?
C30 C31 C32 120.2(4) ?
C30 C31 H31A 119.9 ?
C32 C31 H31A 119.9 ?
C27 C32 C31 120.1(3) ?
C27 C32 H32A 119.9 ?
C31 C32 H32A 119.9 ?
C34 C33 H33A 109.5 ?
C34 C33 H33B 109.5 ?
H33A C33 H33B 109.5 ?
C34 C33 H33C 109.5 ?
H33A C33 H33C 109.5 ?
H33B C33 H33C 109.5 ?
C35 C34 C33 136.0(5) ?
C35 C34 Pd1 68.06(18) ?
C33 C34 Pd1 128.9(3) ?
C35 C34 H34A 112.0 ?
C33 C34 H34A 112.0 ?
Pd1 C34 H34A 70.1 ?
C34 C35 C36 128.6(4) ?
C34 C35 Pd1 77.81(19) ?
C36 C35 Pd1 69.81(17) ?
C34 C35 H35A 115.7 ?
C36 C35 H35A 115.7 ?
Pd1 C35 H35A 129.9 ?
C35 C36 C37 126.1(4) ?
C35 C36 Pd1 72.55(18) ?
C37 C36 Pd1 122.0(3) ?
C35 C36 H36A 117.0 ?
C37 C36 H36A 117.0 ?
Pd1 C36 H36A 75.3 ?
C36 C37 H37A 109.5 ?
C36 C37 H37B 109.5 ?
H37A C37 H37B 109.5 ?
C36 C37 H37C 109.5 ?
H37A C37 H37C 109.5 ?
H37B C37 H37C 109.5 ?
F3 P2 F6 88.1(3) ?
F3 P2 F2 89.5(3) ?
F6 P2 F2 91.1(3) ?
F3 P2 F1 91.6(3) ?
F6 P2 F1 90.3(2) ?
F2 P2 F1 178.2(2) ?
F3 P2 F4 91.4(2) ?
F6 P2 F4 179.4(3) ?
F2 P2 F4 89.2(2) ?
F1 P2 F4 89.42(19) ?
F3 P2 F5 177.6(3) ?
F6 P2 F5 94.1(3) ?
F2 P2 F5 91.3(3) ?
F1 P2 F5 87.5(2) ?
F4 P2 F5 86.4(2) ?

loop_
_geom_bond_atom_site_label_1
_geom_bond_atom_site_label_2
_geom_bond_site_symmetry_2
_geom_bond_distance
_geom_bond_publ_flag
Pd1 C34 . 2.271(3) y
Pd1 C35 . 2.155(3) y
Pd1 C36 . 2.120(3) y
Pd1 N1 . 2.125(2) y
Pd1 P1 . 2.2864(7) y
P1 C27 . 1.830(3) ?
P1 C14 . 1.833(3) ?
P1 C1 . 1.834(3) ?
N1 C7 . 1.284(4) ?
N1 C9 . 1.502(4) ?
N2 C20 . 1.246(4) ?
N2 C22 . 1.478(4) ?
O1 C7 . 1.338(3) ?
O1 C8 . 1.448(4) ?
O2 C20 . 1.371(4) ?
O2 C21 . 1.450(5) ?
C1 C2 . 1.389(4) ?
C1 C6 . 1.398(4) ?
C2 C3 . 1.390(4) ?
C2 H2A . 0.9300 ?
C3 C4 . 1.361(5) ?
C3 H3A . 0.9300 ?
C4 C5 . 1.365(5) ?
C4 H4A . 0.9300 ?
C5 C6 . 1.402(3) ?
C5 H5A . 0.9300 ?
C6 C7 . 1.473(4) ?
C8 C9 . 1.514(5) ?
C8 H8A . 0.9700 ?
C8 H8B . 0.9700 ?
C9 C10 . 1.540(6) ?
C9 H9A . 0.9800 ?
C10 C11 . 1.521(7) ?
C10 C12 . 1.544(5) ?
C10 C13 . 1.561(5) ?
C11 H11A . 0.9600 ?
C11 H11B . 0.9600 ?
C11 H11C . 0.9600 ?
C12 H12A . 0.9600 ?
C12 H12B . 0.9600 ?
C12 H12C . 0.9600 ?
C13 H13A . 0.9600 ?
C13 H13B . 0.9600 ?
C13 H13C . 0.9600 ?
C14 C19 . 1.395(4) ?
C14 C15 . 1.404(4) ?
C15 C16 . 1.389(4) ?
C15 H15A . 0.9300 ?
C16 C17 . 1.365(5) ?
C16 H16A . 0.9300 ?
C17 C18 . 1.378(5) ?
C17 H17A . 0.9300 ?
C18 C19 . 1.408(4) ?
C18 H18A . 0.9300 ?
C19 C20 . 1.461(4) ?
C21 C22 . 1.517(5) ?
C21 H21A . 0.9700 ?
C21 H21B . 0.9700 ?
C22 C23 . 1.530(4) ?
C22 H22A . 0.9800 ?
C23 C24 . 1.502(6) ?
C23 C25 . 1.523(4) ?
C23 C26 . 1.545(6) ?
C24 H24A . 0.9600 ?
C24 H24B . 0.9600 ?
C24 H24C . 0.9600 ?
C25 H25A . 0.9600 ?
C25 H25B . 0.9600 ?
C25 H25C . 0.9600 ?
C26 H26A . 0.9600 ?
C26 H26B . 0.9600 ?
C26 H26C . 0.9600 ?
C27 C28 . 1.382(4) ?
C27 C32 . 1.384(4) ?
C28 C29 . 1.397(5) ?
C28 H28A . 0.9300 ?
C29 C30 . 1.376(6) ?
C29 H29A . 0.9300 ?
C30 C31 . 1.371(6) ?
C30 H30A . 0.9300 ?
C31 C32 . 1.393(4) ?
C31 H31A . 0.9300 ?
C32 H32A . 0.9300 ?
C33 C34 . 1.438(6) ?
C33 H33A . 0.9600 ?
C33 H33B . 0.9600 ?
C33 H33C . 0.9600 ?
C34 C35 . 1.304(5) ?
C34 H34A . 0.9300 ?
C35 C36 . 1.380(5) ?
C35 H35A . 0.9300 ?
C36 C37 . 1.472(6) ?
C36 H36A . 0.9300 ?
C37 H37A . 0.9600 ?
C37 H37B . 0.9600 ?
C37 H37C . 0.9600 ?
P2 F3 . 1.526(4) ?
P2 F6 . 1.555(4) ?
P2 F2 . 1.557(4) ?
P2 F1 . 1.568(3) ?
P2 F4 . 1.572(3) ?
P2 F5 . 1.578(4) ?

loop_
_geom_contact_atom_site_label_1
_geom_contact_atom_site_label_2
_geom_contact_distance
_geom_contact_publ_flag
Pd1 N2 3.108(3) n

loop_
_geom_torsion_atom_site_label_1
_geom_torsion_atom_site_label_2
_geom_torsion_atom_site_label_3
_geom_torsion_atom_site_label_4
_geom_torsion
_geom_torsion_publ_flag
Pd1 P1 C14 C19 38.6(3) y
Pd1 N1 C9 C10 73.1(3) y
C14 C19 C20 N2 17.4(5) y
